data_1535467
loop_
_publ_author_name
'Boudin, S.'
'Chardon, J.'
'Daturi, M.'
'Raveau, B.'

_publ_section_title
;
 A novel phosphovanadate of Co(III) hexammine: Co (N H3)6 (V1.5 P0.5) O6 O
 H
;
_journal_name_full 'Journal of Solid State Chemistry'
_journal_page_first 239
_journal_page_last 243
_journal_volume 159
_journal_year 2001
_chemical_formula_sum 'Co H19 N6 O7 P0.5 V1.5'
_chemical_name_systematic '(Co (N H3)6) ((V1.5 P0.5) O6 (O H))'
_space_group_IT_number 14
_symmetry_space_group_name_Hall '-P 2ybc'
_symmetry_space_group_name_H-M 'P 1 21/c 1'
_cell_angle_alpha 90
_cell_angle_beta 93.028
_cell_angle_gamma 90
_cell_formula_units_Z 4
_cell_length_a 9.5206
_cell_length_b 6.9631
_cell_length_c 17.108
_cell_volume 1132.555
_citation_journal_id_ASTM JSSCBI
_cod_data_source_file Boudin_JSSCBI_2001_145.cif
_cod_data_source_block H19Co1N6O7P0.5V1.5
_cod_original_formula_sum 'H19 Co1 N6 O7 P0.5 V1.5'
_cod_database_code 1535467

loop_
_symmetry_equiv_pos_as_xyz
x,y,z
-x,y+1/2,-z+1/2
-x,-y,-z
x,-y-1/2,z-1/2

loop_
_atom_site_label
_atom_site_type_symbol
_atom_site_fract_x
_atom_site_fract_y
_atom_site_fract_z
_atom_site_occupancy
_atom_site_U_iso_or_equiv
O7 O-2 0.3907 0.3912 0.3339 1 0.0
P1 P+5 0.27721 0.5568 0.34408 0.5 0.0
O3 O-2 0.3912 0.3585 0.946 1 0.0
O5 O-2 0.1621 0.4978 0.403 1 0.0
V1 V+5 0.27339 0.5553 0.93033 1 0.0
N3 N-3 0.095 0.2222 0.2145 1 0.0
V2 V+5 0.27721 0.5568 0.34408 0.5 0.0
N4 N-3 0.3524 0.0234 0.0606 1 0.0
O4 O-2 0.3662 0.7471 0.3834 1 0.0
N5 N-3 0.3309 0.3642 0.1403 1 0.0
N2 N-3 0.3493 0.032 0.226 1 0.0
O2 O-2 0.2155 0.6211 0.0154 1 0.0
N6 N-3 0.0944 0.2131 0.0523 1 0.0
N1 N-3 0.1208 0.8767 0.1363 1 0.0
O6 O-2 0.2078 0.6182 0.2614 1 0.0
Co1 Co+3 0.22401 0.12125 0.13822 1 0.0
O1 O-2 0.1418 0.4945 0.8707 1 0.0
